data_7215738
loop_
_publ_author_name
'Wang, Lei'
'Hu, Yanjing'
'Wang, Wenqiang'
'Liu, Faqian'
'Huang, Keke'

_publ_section_title
;
 Energetic multi-component molecular solids of tetrafluoroterephthalic
 acid with some aza compounds by strong hydrogen bonds and weak
 intermolecular interactions of C--H&#x22EF;F and C--H&#x22EF;O
;
_journal_issue 20
_journal_name_full CrystEngComm
_journal_page_first 4142
_journal_paper_doi 10.1039/c4ce00133h
_journal_volume 16
_journal_year 2014
_chemical_formula_sum 'C13 H11 F4 N3 O6'
_chemical_formula_weight 381.25
_chemical_name_systematic
; 
 ? 
;
_space_group_IT_number 14
_symmetry_cell_setting monoclinic
_symmetry_space_group_name_Hall '-P 2yn'
_symmetry_space_group_name_H-M 'P 1 21/n 1'
_atom_sites_solution_hydrogens geom
_atom_sites_solution_primary direct
_atom_sites_solution_secondary difmap
_audit_creation_method SHELXL-97
_cell_angle_alpha 90.00
_cell_angle_beta 97.195(5)
_cell_angle_gamma 90.00
_cell_formula_units_Z 4
_cell_length_a 6.1044(4)
_cell_length_b 12.0203(6)
_cell_length_c 20.6007(13)
_cell_measurement_temperature 293(2)
_cell_volume 1499.71(16)
_computing_structure_refinement 'SHELXL-97 (Sheldrick, 1997)'
_computing_structure_solution 'SHELXS-97 (Sheldrick, 1990)'
_diffrn_ambient_temperature 293(2)
_diffrn_measured_fraction_theta_full 'ACTA 50'
_diffrn_measured_fraction_theta_max 0.832
_diffrn_radiation_monochromator graphite
_diffrn_radiation_source 'fine-focus sealed tube'
_diffrn_radiation_type MoK\a
_diffrn_radiation_wavelength 0.71073
_diffrn_reflns_av_R_equivalents 0.0365
_diffrn_reflns_av_sigmaI/netI 0.0692
_diffrn_reflns_limit_h_max 8
_diffrn_reflns_limit_h_min -7
_diffrn_reflns_limit_k_max 16
_diffrn_reflns_limit_k_min -11
_diffrn_reflns_limit_l_max 14
_diffrn_reflns_limit_l_min -28
_diffrn_reflns_number 7007
_diffrn_reflns_theta_full 'ACTA 50'
_diffrn_reflns_theta_max 29.60
_diffrn_reflns_theta_min 2.62
_exptl_absorpt_coefficient_mu 0.164
_exptl_crystal_colour colourless
_exptl_crystal_density_diffrn 1.689
_exptl_crystal_density_method 'not measured'
_exptl_crystal_description block
_exptl_crystal_F_000 776
_exptl_crystal_size_max 0.21
_exptl_crystal_size_mid 0.18
_exptl_crystal_size_min 0.16
_refine_diff_density_max 0.212
_refine_diff_density_min -0.238
_refine_diff_density_rms 0.054
_refine_ls_extinction_method none
_refine_ls_goodness_of_fit_ref 0.999
_refine_ls_hydrogen_treatment mixed
_refine_ls_matrix_type full
_refine_ls_number_parameters 240
_refine_ls_number_reflns 3515
_refine_ls_number_restraints 0
_refine_ls_restrained_S_all 0.999
_refine_ls_R_factor_all 0.1075
_refine_ls_R_factor_gt 0.0530
_refine_ls_shift/su_max 0.001
_refine_ls_shift/su_mean 0.000
_refine_ls_structure_factor_coef Fsqd
_refine_ls_weighting_details 'calc w=1/[\s^2^(Fo^2^)+(0.0365P)^2^+0.0000P] where P=(Fo^2^+2Fc^2^)/3'
_refine_ls_weighting_scheme calc
_refine_ls_wR_factor_gt 0.0860
_refine_ls_wR_factor_ref 0.1035
_reflns_number_gt 2088
_reflns_number_total 3515
_reflns_threshold_expression >2sigma(I)
_cod_data_source_file c4ce00133h2.cif
_cod_data_source_block compound7
_cod_depositor_comments
;
The following automatic conversions were performed:

'_symmetry_cell_setting' value 'Monoclinic' changed to 'monoclinic'
according to
/usr/data/users/saulius/crontab/automatic-downloads/current/RSC/lib/dictionaries/cif_core.dic
dictionary named 'cif_core.dic' version 2.4.2 from 2011-04-26.

Automatic conversion script
Id: cif_fix_values 2281 2013-09-26 08:29:07Z andrius 
;
_cod_original_sg_symbol_H-M P2(1)/n
_cod_database_code 7215738

loop_
_symmetry_equiv_pos_as_xyz
'x, y, z'
'-x+1/2, y+1/2, -z+1/2'
'-x, -y, -z'
'x-1/2, -y-1/2, z-1/2'

loop_
_atom_site_label
_atom_site_type_symbol
_atom_site_fract_x
_atom_site_fract_y
_atom_site_fract_z
_atom_site_U_iso_or_equiv
_atom_site_adp_type
_atom_site_occupancy
_atom_site_symmetry_multiplicity
_atom_site_calc_flag
_atom_site_refinement_flags
F2 F 0.8111(2) 0.37827(11) 0.07321(7) 0.0507(4) Uani 1 1 d .
F1 F 0.8680(2) 0.42779(11) -0.04777(7) 0.0470(4) Uani 1 1 d .
O2 O 0.5220(3) 0.65953(13) -0.15105(8) 0.0492(5) Uani 1 1 d .
O1 O 0.6534(3) 0.49217(12) -0.16926(8) 0.0400(4) Uani 1 1 d .
C11 C 0.6828(3) 0.46427(17) -0.02567(11) 0.0311(5) Uani 1 1 d .
C12 C 0.5709(4) 0.56223(18) -0.13419(11) 0.0328(5) Uani 1 1 d .
C16 C 0.6524(4) 0.43796(16) 0.03756(12) 0.0319(5) Uani 1 1 d .
C18 C 0.5322(3) 0.52816(16) -0.06574(11) 0.0291(5) Uani 1 1 d .
N1 N 0.0752(3) 0.37821(13) 0.24739(9) 0.0293(4) Uani 1 1 d .
H1 H 0.1521 0.4093 0.2202 0.035 Uiso 1 1 calc R
O8 O -0.1105(2) 0.53893(12) 0.25430(8) 0.0413(4) Uani 1 1 d .
N2 N 0.0001(3) 0.22296(14) 0.30624(9) 0.0311(4) Uani 1 1 d .
H2 H 0.0319 0.1560 0.3188 0.037 Uiso 1 1 calc R
N3 N 0.2879(3) 0.22148(14) 0.24336(10) 0.0396(5) Uani 1 1 d .
H3A H 0.3204 0.1543 0.2553 0.048 Uiso 1 1 calc R
H3B H 0.3641 0.2552 0.2170 0.048 Uiso 1 1 calc R
O6 O -0.2782(3) 0.67333(15) 0.34753(11) 0.0615(6) Uani 1 1 d G
H6A H -0.1917 0.7286 0.3550 0.092 Uiso 1 1 d G
H6B H -0.2284 0.6300 0.3202 0.092 Uiso 1 1 d G
C14 C 0.1229(3) 0.27218(16) 0.26525(11) 0.0288(5) Uani 1 1 d .
C15 C -0.1762(3) 0.27566(17) 0.32919(11) 0.0305(5) Uani 1 1 d .
C17 C -0.0905(3) 0.43979(17) 0.27030(11) 0.0307(5) Uani 1 1 d .
C20 C -0.2229(4) 0.38114(17) 0.31130(11) 0.0333(5) Uani 1 1 d .
H20 H -0.3433 0.4165 0.3258 0.040 Uiso 1 1 calc R
C26 C -0.2986(4) 0.20905(18) 0.37416(12) 0.0405(6) Uani 1 1 d .
H26A H -0.3546 0.1424 0.3524 0.061 Uiso 1 1 calc R
H26B H -0.4193 0.2522 0.3864 0.061 Uiso 1 1 calc R
H26C H -0.2005 0.1897 0.4126 0.061 Uiso 1 1 calc R
F3 F 0.3047(2) 0.82803(10) 0.05511(7) 0.0528(4) Uani 1 1 d .
F4 F 0.6009(2) 0.78629(10) -0.02391(7) 0.0534(4) Uani 1 1 d .
O3 O 0.1756(3) 0.99341(17) 0.13927(10) 0.0653(6) Uani 1 1 d .
C21 C 0.4018(4) 0.91511(18) 0.02911(12) 0.0354(6) Uani 1 1 d .
C22 C 0.5565(4) 0.89339(17) -0.01219(11) 0.0352(6) Uani 1 1 d .
C24 C 0.3401(3) 1.02258(18) 0.04254(11) 0.0324(5) Uani 1 1 d .
C25 C 0.1752(4) 1.0444(2) 0.08937(13) 0.0412(6) Uani 1 1 d .
O4 O 0.0374(3) 1.12358(17) 0.06952(9) 0.0623(5) Uani 1 1 d .
H4 H -0.0473 1.1339 0.0968 0.093 Uiso 1 1 calc R

loop_
_atom_site_aniso_label
_atom_site_aniso_U_11
_atom_site_aniso_U_22
_atom_site_aniso_U_33
_atom_site_aniso_U_23
_atom_site_aniso_U_13
_atom_site_aniso_U_12
F2 0.0474(8) 0.0601(9) 0.0478(10) 0.0197(7) 0.0183(7) 0.0171(7)
F1 0.0441(8) 0.0547(8) 0.0479(9) 0.0040(7) 0.0280(7) 0.0149(6)
O2 0.0778(13) 0.0333(9) 0.0431(12) 0.0108(8) 0.0338(9) 0.0136(8)
O1 0.0569(10) 0.0314(8) 0.0368(10) -0.0054(7) 0.0252(8) -0.0033(7)
C11 0.0352(13) 0.0258(11) 0.0363(15) -0.0015(10) 0.0207(10) 0.0006(10)
C12 0.0395(13) 0.0302(13) 0.0315(14) -0.0021(11) 0.0162(10) -0.0058(10)
C16 0.0348(13) 0.0252(11) 0.0374(15) 0.0042(11) 0.0114(10) 0.0035(10)
C18 0.0382(13) 0.0205(10) 0.0320(13) -0.0029(9) 0.0178(10) -0.0036(9)
N1 0.0384(11) 0.0221(9) 0.0303(11) 0.0023(8) 0.0157(8) 0.0004(8)
O8 0.0515(10) 0.0252(8) 0.0507(11) 0.0062(8) 0.0203(8) 0.0050(7)
N2 0.0423(11) 0.0208(8) 0.0326(12) 0.0038(8) 0.0140(9) 0.0007(8)
N3 0.0461(12) 0.0280(9) 0.0496(14) 0.0051(9) 0.0248(10) 0.0076(9)
O6 0.0671(13) 0.0519(11) 0.0732(16) -0.0220(10) 0.0392(11) -0.0230(9)
C14 0.0356(12) 0.0243(10) 0.0276(13) -0.0018(10) 0.0079(10) -0.0029(10)
C15 0.0358(13) 0.0294(11) 0.0277(13) -0.0010(10) 0.0101(10) -0.0030(10)
C17 0.0358(13) 0.0253(11) 0.0319(14) -0.0003(10) 0.0076(10) 0.0008(10)
C20 0.0341(12) 0.0315(11) 0.0371(14) -0.0003(11) 0.0158(10) 0.0010(10)
C26 0.0507(15) 0.0382(13) 0.0356(15) 0.0035(11) 0.0172(12) -0.0059(11)
F3 0.0596(9) 0.0431(8) 0.0582(11) 0.0135(7) 0.0176(7) -0.0113(7)
F4 0.0741(10) 0.0338(7) 0.0552(10) -0.0023(7) 0.0195(8) 0.0026(7)
O3 0.0628(12) 0.0896(15) 0.0490(13) 0.0280(11) 0.0282(10) 0.0205(10)
C21 0.0374(13) 0.0368(12) 0.0326(14) 0.0076(11) 0.0065(11) -0.0085(10)
C22 0.0440(14) 0.0310(12) 0.0308(14) -0.0023(10) 0.0051(11) 0.0004(10)
C24 0.0340(13) 0.0374(13) 0.0262(13) 0.0016(10) 0.0056(10) -0.0011(10)
C25 0.0351(14) 0.0507(15) 0.0380(16) 0.0011(13) 0.0060(11) 0.0016(12)
O4 0.0630(13) 0.0789(13) 0.0492(13) 0.0162(11) 0.0235(10) 0.0284(11)

loop_
_atom_type_symbol
_atom_type_description
_atom_type_scat_dispersion_real
_atom_type_scat_dispersion_imag
_atom_type_scat_source
C C 0.0033 0.0016 'International Tables Vol C Tables 4.2.6.8 and 6.1.1.4'
H H 0.0000 0.0000 'International Tables Vol C Tables 4.2.6.8 and 6.1.1.4'
F F 0.0171 0.0103 'International Tables Vol C Tables 4.2.6.8 and 6.1.1.4'
N N 0.0061 0.0033 'International Tables Vol C Tables 4.2.6.8 and 6.1.1.4'
O O 0.0106 0.0060 'International Tables Vol C Tables 4.2.6.8 and 6.1.1.4'

loop_
_geom_angle_atom_site_label_1
_geom_angle_atom_site_label_2
_geom_angle_atom_site_label_3
_geom_angle
_geom_angle_site_symmetry_1
_geom_angle_site_symmetry_3
F1 C11 C16 117.7(2) . .
F1 C11 C18 120.1(2) . .
C16 C11 C18 122.2(2) . .
O2 C12 O1 124.7(2) . .
O2 C12 C18 116.97(19) . .
O1 C12 C18 118.34(19) . .
F2 C16 C11 117.74(19) . .
F2 C16 C18 119.5(2) . 3_665
C11 C16 C18 122.7(2) . 3_665
C11 C18 C16 115.1(2) . 3_665
C11 C18 C12 122.30(19) . .
C16 C18 C12 122.5(2) 3_665 .
C14 N1 C17 123.72(18) . .
C14 N2 C15 122.40(18) . .
N3 C14 N2 122.02(19) . .
N3 C14 N1 119.8(2) . .
N2 C14 N1 118.17(19) . .
C20 C15 N2 119.2(2) . .
C20 C15 C26 124.9(2) . .
N2 C15 C26 115.95(18) . .
O8 C17 N1 118.42(19) . .
O8 C17 C20 126.1(2) . .
N1 C17 C20 115.49(18) . .
C15 C20 C17 120.9(2) . .
F3 C21 C22 118.0(2) . .
F3 C21 C24 120.2(2) . .
C22 C21 C24 121.8(2) . .
F4 C22 C21 117.6(2) . .
F4 C22 C24 120.4(2) . 3_675
C21 C22 C24 122.01(19) . 3_675
C22 C24 C21 116.2(2) 3_675 .
C22 C24 C25 122.9(2) 3_675 .
C21 C24 C25 120.8(2) . .
O3 C25 O4 125.2(2) . .
O3 C25 C24 122.2(2) . .
O4 C25 C24 112.6(2) . .

loop_
_geom_bond_atom_site_label_1
_geom_bond_atom_site_label_2
_geom_bond_distance
_geom_bond_site_symmetry_2
F2 C16 1.347(2) .
F1 C11 1.344(2) .
O2 C12 1.246(2) .
O1 C12 1.255(3) .
C11 C16 1.376(3) .
C11 C18 1.388(3) .
C12 C18 1.515(3) .
C16 C18 1.392(3) 3_665
C18 C16 1.392(3) 3_665
N1 C14 1.348(2) .
N1 C17 1.383(3) .
O8 C17 1.238(2) .
N2 C14 1.335(3) .
N2 C15 1.382(3) .
N3 C14 1.305(3) .
C15 C20 1.341(3) .
C15 C26 1.494(3) .
C17 C20 1.426(3) .
F3 C21 1.346(2) .
F4 C22 1.344(2) .
O3 C25 1.197(3) .
C21 C22 1.373(3) .
C21 C24 1.383(3) .
C22 C24 1.381(3) 3_675
C24 C22 1.381(3) 3_675
C24 C25 1.502(3) .
C25 O4 1.301(3) .
